data_7704395
loop_
_publ_author_name
'Kasprzak, Artur'
'Gu\'nka, Piotr A'

_publ_section_title
;
 A ferrocene-templated Pd-bearing molecular reactor.
;
_journal_issue 21
_journal_name_full 'Dalton transactions (Cambridge, England : 2003)'
_journal_page_first 6974
_journal_page_last 6979
_journal_paper_doi 10.1039/d0dt01366h
_journal_volume 49
_journal_year 2020
_chemical_formula_moiety 'C84 H60 Fe3 N6'
_chemical_formula_sum 'C84 H60 Fe3 N6'
_chemical_formula_weight 1320.93
_space_group_crystal_system trigonal
_space_group_IT_number 148
_space_group_name_Hall '-R 3'
_space_group_name_H-M_alt 'R -3 :H'
_atom_sites_solution_hydrogens geom
_atom_sites_solution_primary dual
_audit_creation_date 2019-12-05
_audit_creation_method
;
Olex2 1.2-beta
(compiled 2018.05.29 svn.r3508 for OlexSys, GUI svn.r5506)
;
_audit_update_record
;
2019-12-05 deposited with the CCDC.	2020-05-12 downloaded from the CCDC.
;
_cell_angle_alpha 90
_cell_angle_beta 90
_cell_angle_gamma 120
_cell_formula_units_Z 6
_cell_length_a 24.9627(11)
_cell_length_b 24.9627(11)
_cell_length_c 20.5795(11)
_cell_measurement_reflns_used 2783
_cell_measurement_temperature 293.15
_cell_measurement_theta_max 29.8120
_cell_measurement_theta_min 3.3760
_cell_volume 11105.8(9)
_computing_cell_refinement 'CrysAlisPro 1.171.40.67a (Rigaku OD, 2019)'
_computing_data_collection 'CrysAlisPro 1.171.40.67a (Rigaku OD, 2019)'
_computing_data_reduction 'CrysAlisPro 1.171.40.67a (Rigaku OD, 2019)'
_computing_molecular_graphics 'Olex2 (Dolomanov et al., 2009)'
_computing_publication_material 'Olex2 (Dolomanov et al., 2009)'
_computing_structure_refinement 'ShelXL (Sheldrick, 2015)'
_computing_structure_solution 'ShelXT (Sheldrick, 2015)'
_diffrn_ambient_temperature 293.15
_diffrn_detector 'CCD plate'
_diffrn_detector_area_resol_mean 10.3347
_diffrn_detector_type Atlas
_diffrn_measured_fraction_theta_full 0.996
_diffrn_measured_fraction_theta_max 0.997
_diffrn_measurement_details
;
List of Runs (angles in degrees, time in seconds):

  # Type    Start    End  Width  t~exp~   \w     \q     \k     \f   Frames
#--------------------------------------------------------------------------
  1  \w    -43.00  10.00   0.50  100.00    --   15.71 -38.00  90.00  106
  2  \w    -42.00  32.00   0.50  100.00    --   15.71 -38.00-150.00  148
;
_diffrn_measurement_device 'four-circle diffractometer'
_diffrn_measurement_device_type 'Xcalibur, Atlas, Gemini ultra'
_diffrn_measurement_method '\w scans'
_diffrn_orient_matrix_type 'CrysAlisPro convention (1999,Acta A55,543-557)'
_diffrn_orient_matrix_UB_11 -0.0194972000
_diffrn_orient_matrix_UB_12 -0.0207269000
_diffrn_orient_matrix_UB_13 -0.0243091000
_diffrn_orient_matrix_UB_21 -0.0189633000
_diffrn_orient_matrix_UB_22 -0.0209585000
_diffrn_orient_matrix_UB_23 0.0244287000
_diffrn_orient_matrix_UB_31 -0.0183514000
_diffrn_orient_matrix_UB_32 0.0143840000
_diffrn_orient_matrix_UB_33 0.0005773000
_diffrn_radiation_monochromator graphite
_diffrn_radiation_probe x-ray
_diffrn_radiation_type MoK\a
_diffrn_radiation_wavelength 0.71073
_diffrn_reflns_av_R_equivalents 0.0362
_diffrn_reflns_av_unetI/netI 0.0644
_diffrn_reflns_Laue_measured_fraction_full 0.996
_diffrn_reflns_Laue_measured_fraction_max 0.997
_diffrn_reflns_limit_h_max 27
_diffrn_reflns_limit_h_min -29
_diffrn_reflns_limit_k_max 31
_diffrn_reflns_limit_k_min -24
_diffrn_reflns_limit_l_max 26
_diffrn_reflns_limit_l_min -20
_diffrn_reflns_number 11433
_diffrn_reflns_point_group_measured_fraction_full 0.996
_diffrn_reflns_point_group_measured_fraction_max 0.997
_diffrn_reflns_theta_full 25.242
_diffrn_reflns_theta_max 26.999
_diffrn_reflns_theta_min 3.389
_diffrn_source 'fine-focus sealed X-ray tube'
_diffrn_source_type 'Enhance (Mo) X-ray Source'
_exptl_absorpt_coefficient_mu 0.626
_exptl_absorpt_correction_T_max 1.00000
_exptl_absorpt_correction_T_min 0.97724
_exptl_absorpt_correction_type multi-scan
_exptl_absorpt_process_details
;
CrysAlisPro 1.171.40.67a (Rigaku Oxford Diffraction, 2019)
Empirical absorption correction using spherical harmonics,
 implemented in SCALE3 ABSPACK scaling algorithm.
;
_exptl_crystal_colour 'dark pink'
_exptl_crystal_colour_modifier dark
_exptl_crystal_colour_primary pink
_exptl_crystal_density_diffrn 1.185
_exptl_crystal_description block
_exptl_crystal_F_000 4104
_exptl_crystal_recrystallization_method 'Re-crystallisation from solvent: dichloromethane, benzene'
_exptl_crystal_size_max 0.25
_exptl_crystal_size_mid 0.19
_exptl_crystal_size_min 0.085
_refine_diff_density_max 0.354
_refine_diff_density_min -0.192
_refine_diff_density_rms 0.049
_refine_ls_extinction_method none
_refine_ls_goodness_of_fit_ref 0.964
_refine_ls_hydrogen_treatment constr
_refine_ls_matrix_type full
_refine_ls_number_parameters 280
_refine_ls_number_reflns 5389
_refine_ls_number_restraints 0
_refine_ls_restrained_S_all 0.964
_refine_ls_R_factor_all 0.0854
_refine_ls_R_factor_gt 0.0467
_refine_ls_shift/su_max 0.001
_refine_ls_shift/su_mean 0.000
_refine_ls_structure_factor_coef Fsqd
_refine_ls_weighting_details 'w=1/[\s^2^(Fo^2^)+(0.0480P)^2^] where P=(Fo^2^+2Fc^2^)/3'
_refine_ls_weighting_scheme calc
_refine_ls_wR_factor_gt 0.0982
_refine_ls_wR_factor_ref 0.1154
_reflns_Friedel_coverage 0.000
_reflns_number_gt 3409
_reflns_number_total 5389
_reflns_threshold_expression 'I > 2\s(I)'
_cod_data_source_file d0dt01366h1.cif
_cod_data_source_block md611_ak01_sq
_cod_depositor_comments 'Adding full bibliography for 7704395.cif.'
_cod_original_cell_volume 11105.8(11)
_cod_original_sg_symbol_H-M 'R -3'
_cod_database_code 7704395
_shelx_shelxl_version_number 2018/3
_chemical_oxdiff_formula C84H60Fe3N6
_chemical_oxdiff_usercomment 'crystallized from benzene solution'
_shelx_space_group_comment
;
The symmetry employed for this shelxl refinement is uniquely defined
by the following loop, which should always be used as a source of
symmetry information in preference to the above space-group names.
They are only intended as comments.
;
_shelx_estimated_absorpt_t_max 0.949
_shelx_estimated_absorpt_t_min 0.859
_reflns_odcompleteness_completeness 99.68
_reflns_odcompleteness_iscentric 1
_reflns_odcompleteness_theta 26.32
_olex2_refinement_description
;
1. Fixed Uiso
 At 1.2 times of:
  All C(H) groups
2.a Aromatic/amide H refined with riding coordinates:
 C34(H34), C32(H32), C31(H31), C14(H14), C11(H11), C6(H6), C12(H12), C25(H25),
 C5(H5), C26(H26), C22(H22), C29(H29), C2(H2), C28(H28), C4(H4), C24(H24),
 C9(H9), C23(H23), C3(H3), C8(H8)
;
_olex2_date_sample_data_collection 2019-11-27
_olex2_submission_special_instructions 'No special instructions were received'
_oxdiff_exptl_absorpt_empirical_details
;
Empirical correction (ABSPACK) includes:
- Absorption correction using spherical harmonics
- Frame scaling
;
_oxdiff_exptl_absorpt_empirical_full_max 1.065
_oxdiff_exptl_absorpt_empirical_full_min 0.965

loop_
_space_group_symop_operation_xyz
'x, y, z'
'-y, x-y, z'
'-x+y, -x, z'
'x+2/3, y+1/3, z+1/3'
'-y+2/3, x-y+1/3, z+1/3'
'-x+y+2/3, -x+1/3, z+1/3'
'x+1/3, y+2/3, z+2/3'
'-y+1/3, x-y+2/3, z+2/3'
'-x+y+1/3, -x+2/3, z+2/3'
'-x, -y, -z'
'y, -x+y, -z'
'x-y, x, -z'
'-x+2/3, -y+1/3, -z+1/3'
'y+2/3, -x+y+1/3, -z+1/3'
'x-y+2/3, x+1/3, -z+1/3'
'-x+1/3, -y+2/3, -z+2/3'
'y+1/3, -x+y+2/3, -z+2/3'
'x-y+1/3, x+2/3, -z+2/3'

loop_
_atom_site_label
_atom_site_type_symbol
_atom_site_fract_x
_atom_site_fract_y
_atom_site_fract_z
_atom_site_U_iso_or_equiv
_atom_site_adp_type
_atom_site_occupancy
_atom_site_site_symmetry_order
_atom_site_calc_flag
_atom_site_refinement_flags_posn
_atom_site_refinement_flags_adp
_atom_site_refinement_flags_occupancy
_atom_site_disorder_assembly
_atom_site_disorder_group
Fe1 Fe 0.38169(2) 0.45026(2) 0.19461(2) 0.04172(14) Uani 1 1 d . . . . .
N1 N 0.23972(9) 0.31653(9) 0.09603(10) 0.0497(5) Uani 1 1 d . . . . .
N2 N 0.23965(9) 0.31545(9) 0.27484(10) 0.0480(5) Uani 1 1 d . . . . .
C33 C 0.04828(10) 0.06182(10) 0.26651(11) 0.0374(5) Uani 1 1 d . . . . .
C30 C 0.09917(10) 0.12727(10) 0.26861(11) 0.0385(5) Uani 1 1 d . . . . .
C34 C 0.06070(10) 0.01339(10) 0.26649(11) 0.0402(6) Uani 1 1 d . . . . .
H34 H 0.101625 0.022381 0.266449 0.048 Uiso 1 1 calc R . . . .
C27 C 0.19517(11) 0.25168(11) 0.27241(12) 0.0428(6) Uani 1 1 d . . . . .
C32 C 0.13600(11) 0.23513(11) 0.29295(11) 0.0426(6) Uani 1 1 d . . . . .
H32 H 0.127603 0.265367 0.307780 0.051 Uiso 1 1 calc R . . . .
C31 C 0.08947(11) 0.17405(11) 0.29152(11) 0.0430(6) Uani 1 1 d . . . . .
H31 H 0.050330 0.163877 0.306395 0.052 Uiso 1 1 calc R . . . .
C13 C 0.04754(11) 0.06231(11) 0.08507(11) 0.0426(6) Uani 1 1 d . . . . .
C14 C 0.06090(11) 0.01444(11) 0.08505(11) 0.0441(6) Uani 1 1 d . . . . .
H14 H 0.102063 0.024195 0.085030 0.053 Uiso 1 1 calc R . . . .
C10 C 0.09783(11) 0.12814(11) 0.08565(11) 0.0430(6) Uani 1 1 d . . . . .
C7 C 0.19433(11) 0.25284(11) 0.09181(12) 0.0460(6) Uani 1 1 d . . . . .
C1 C 0.34353(11) 0.39812(12) 0.11157(11) 0.0459(6) Uani 1 1 d . . . . .
C21 C 0.34317(11) 0.39841(12) 0.27659(12) 0.0471(6) Uani 1 1 d . . . . .
C11 C 0.08908(11) 0.17434(12) 0.11359(12) 0.0477(6) Uani 1 1 d . . . . .
H11 H 0.050648 0.163759 0.130969 0.057 Uiso 1 1 calc R . . . .
C6 C 0.29572(12) 0.33303(12) 0.10845(12) 0.0493(6) Uani 1 1 d . . . . .
H6 H 0.306527 0.302877 0.115735 0.059 Uiso 1 1 calc R . . . .
C12 C 0.13614(11) 0.23526(12) 0.11597(12) 0.0505(7) Uani 1 1 d . . . . .
H12 H 0.128564 0.264950 0.134125 0.061 Uiso 1 1 calc R . . . .
C25 C 0.40937(11) 0.42472(12) 0.27668(12) 0.0524(7) Uani 1 1 d . . . . .
H25 H 0.430473 0.402829 0.278126 0.063 Uiso 1 1 calc R . . . .
C5 C 0.40904(12) 0.42187(13) 0.11405(12) 0.0538(7) Uani 1 1 d . . . . .
H5 H 0.428529 0.398407 0.114351 0.065 Uiso 1 1 calc R . . . .
C26 C 0.29711(12) 0.33313(11) 0.27644(12) 0.0475(6) Uani 1 1 d . . . . .
H26 H 0.309714 0.303820 0.277531 0.057 Uiso 1 1 calc R . . . .
C22 C 0.33106(12) 0.44829(12) 0.27315(12) 0.0533(7) Uani 1 1 d . . . . .
H22 H 0.292229 0.444859 0.271705 0.064 Uiso 1 1 calc R . . . .
C29 C 0.15857(11) 0.14475(11) 0.24622(13) 0.0537(7) Uani 1 1 d . . . . .
H29 H 0.166632 0.114747 0.229894 0.064 Uiso 1 1 calc R . . . .
C2 C 0.33457(12) 0.44992(12) 0.11275(12) 0.0529(7) Uani 1 1 d . . . . .
H2 H 0.296549 0.448329 0.111818 0.064 Uiso 1 1 calc R . . . .
C28 C 0.20548(11) 0.20567(12) 0.24786(14) 0.0559(7) Uani 1 1 d . . . . .
H28 H 0.244511 0.216116 0.232359 0.067 Uiso 1 1 calc R . . . .
C4 C 0.43864(13) 0.48684(13) 0.11595(12) 0.0581(7) Uani 1 1 d . . . . .
H4 H 0.481137 0.513773 0.117221 0.070 Uiso 1 1 calc R . . . .
C24 C 0.43650(13) 0.48985(13) 0.27417(12) 0.0574(7) Uani 1 1 d . . . . .
H24 H 0.478666 0.518312 0.273820 0.069 Uiso 1 1 calc R . . . .
C9 C 0.15619(12) 0.14713(12) 0.05929(12) 0.0525(7) Uani 1 1 d . . . . .
H9 H 0.163450 0.118126 0.038882 0.063 Uiso 1 1 calc R . . . .
C23 C 0.38864(13) 0.50408(12) 0.27230(13) 0.0588(7) Uani 1 1 d . . . . .
H23 H 0.393963 0.543689 0.270761 0.071 Uiso 1 1 calc R . . . .
C3 C 0.39277(13) 0.50409(13) 0.11558(13) 0.0594(7) Uani 1 1 d . . . . .
H3 H 0.399807 0.544346 0.116970 0.071 Uiso 1 1 calc R . . . .
C8 C 0.20332(12) 0.20782(12) 0.06277(12) 0.0536(7) Uani 1 1 d . . . . .
H8 H 0.241818 0.218751 0.045325 0.064 Uiso 1 1 calc R . . . .

loop_
_atom_site_aniso_label
_atom_site_aniso_U_11
_atom_site_aniso_U_22
_atom_site_aniso_U_33
_atom_site_aniso_U_23
_atom_site_aniso_U_13
_atom_site_aniso_U_12
Fe1 0.0327(2) 0.0393(2) 0.0480(2) 0.00530(16) 0.00543(16) 0.01408(17)
N1 0.0408(13) 0.0464(13) 0.0605(14) -0.0009(11) -0.0015(11) 0.0207(11)
N2 0.0402(12) 0.0395(12) 0.0568(14) 0.0095(10) 0.0137(10) 0.0143(10)
C33 0.0368(13) 0.0362(13) 0.0383(13) 0.0011(10) 0.0020(10) 0.0175(11)
C30 0.0366(13) 0.0354(13) 0.0424(14) 0.0040(11) 0.0041(11) 0.0171(11)
C34 0.0339(13) 0.0419(14) 0.0463(14) -0.0003(11) 0.0020(11) 0.0201(11)
C27 0.0383(14) 0.0375(14) 0.0487(15) 0.0083(11) 0.0091(11) 0.0162(12)
C32 0.0409(14) 0.0368(13) 0.0495(15) 0.0016(11) 0.0069(11) 0.0189(12)
C31 0.0342(13) 0.0412(14) 0.0501(15) 0.0037(12) 0.0120(11) 0.0162(12)
C13 0.0462(15) 0.0460(15) 0.0357(13) -0.0018(11) 0.0011(11) 0.0230(12)
C14 0.0428(14) 0.0490(16) 0.0409(14) -0.0021(12) -0.0010(11) 0.0232(13)
C10 0.0452(15) 0.0452(15) 0.0384(14) 0.0006(11) -0.0011(11) 0.0223(13)
C7 0.0419(15) 0.0452(15) 0.0523(16) -0.0020(12) -0.0018(12) 0.0229(13)
C1 0.0421(15) 0.0508(16) 0.0422(14) 0.0015(12) 0.0002(11) 0.0212(13)
C21 0.0414(15) 0.0452(15) 0.0434(15) 0.0083(12) 0.0087(12) 0.0132(12)
C11 0.0428(15) 0.0525(16) 0.0517(16) -0.0023(13) 0.0026(12) 0.0267(13)
C6 0.0501(16) 0.0507(16) 0.0499(16) -0.0018(12) 0.0034(13) 0.0273(14)
C12 0.0468(16) 0.0475(16) 0.0621(18) -0.0086(13) -0.0036(13) 0.0272(13)
C25 0.0409(15) 0.0618(18) 0.0475(16) 0.0096(13) 0.0004(12) 0.0205(14)
C5 0.0457(16) 0.0652(19) 0.0508(16) 0.0030(14) 0.0090(13) 0.0281(15)
C26 0.0496(16) 0.0442(15) 0.0472(15) 0.0091(12) 0.0066(13) 0.0224(13)
C22 0.0425(15) 0.0491(16) 0.0614(17) -0.0037(13) 0.0131(13) 0.0178(13)
C29 0.0439(15) 0.0400(15) 0.0806(19) 0.0019(14) 0.0125(14) 0.0235(13)
C2 0.0485(16) 0.0553(17) 0.0572(17) 0.0078(13) -0.0038(13) 0.0276(14)
C28 0.0367(14) 0.0463(16) 0.083(2) 0.0072(14) 0.0176(14) 0.0193(13)
C4 0.0444(16) 0.0609(19) 0.0523(17) 0.0130(14) 0.0125(13) 0.0138(14)
C24 0.0428(16) 0.0513(17) 0.0547(17) -0.0006(13) 0.0011(13) 0.0060(13)
C9 0.0533(16) 0.0478(16) 0.0570(17) -0.0061(13) 0.0089(13) 0.0257(14)
C23 0.0548(17) 0.0433(15) 0.0638(18) -0.0032(13) 0.0132(14) 0.0137(14)
C3 0.0578(18) 0.0458(16) 0.0621(18) 0.0150(13) 0.0027(14) 0.0167(15)
C8 0.0435(15) 0.0541(17) 0.0606(17) -0.0012(14) 0.0120(13) 0.0224(14)

loop_
_atom_type_symbol
_atom_type_description
_atom_type_scat_dispersion_real
_atom_type_scat_dispersion_imag
_atom_type_scat_source
C C 0.0033 0.0016 'International Tables Vol C Tables 4.2.6.8 and 6.1.1.4'
H H 0.0000 0.0000 'International Tables Vol C Tables 4.2.6.8 and 6.1.1.4'
Fe Fe 0.3463 0.8444 'International Tables Vol C Tables 4.2.6.8 and 6.1.1.4'
N N 0.0061 0.0033 'International Tables Vol C Tables 4.2.6.8 and 6.1.1.4'

loop_
_geom_angle_atom_site_label_1
_geom_angle_atom_site_label_2
_geom_angle_atom_site_label_3
_geom_angle
_geom_angle_site_symmetry_1
_geom_angle_site_symmetry_3
_geom_angle_publ_flag
C21 Fe1 C1 111.07(10) . . ?
C21 Fe1 C2 125.88(10) . . ?
C25 Fe1 C1 127.40(11) . . ?
C25 Fe1 C21 41.22(9) . . ?
C25 Fe1 C5 109.73(11) . . ?
C25 Fe1 C2 163.64(10) . . ?
C25 Fe1 C4 121.72(11) . . ?
C25 Fe1 C24 40.52(10) . . ?
C5 Fe1 C1 40.77(10) . . ?
C5 Fe1 C21 125.42(11) . . ?
C5 Fe1 C2 67.91(11) . . ?
C22 Fe1 C1 123.72(10) . . ?
C22 Fe1 C21 40.73(10) . . ?
C22 Fe1 C25 68.85(11) . . ?
C22 Fe1 C5 160.61(10) . . ?
C22 Fe1 C2 107.69(11) . . ?
C22 Fe1 C4 157.49(11) . . ?
C22 Fe1 C24 68.49(11) . . ?
C22 Fe1 C23 40.64(10) . . ?
C22 Fe1 C3 121.81(12) . . ?
C2 Fe1 C1 40.26(10) . . ?
C4 Fe1 C1 68.01(10) . . ?
C4 Fe1 C21 159.37(11) . . ?
C4 Fe1 C5 40.20(11) . . ?
C4 Fe1 C2 67.72(11) . . ?
C4 Fe1 C24 105.70(11) . . ?
C24 Fe1 C1 162.18(11) . . ?
C24 Fe1 C21 68.61(10) . . ?
C24 Fe1 C5 123.85(11) . . ?
C24 Fe1 C2 154.60(11) . . ?
C23 Fe1 C1 157.32(11) . . ?
C23 Fe1 C21 68.23(11) . . ?
C23 Fe1 C25 68.09(12) . . ?
C23 Fe1 C5 158.24(11) . . ?
C23 Fe1 C2 120.41(12) . . ?
C23 Fe1 C4 121.04(11) . . ?
C23 Fe1 C24 40.31(11) . . ?
C3 Fe1 C1 67.90(11) . . ?
C3 Fe1 C21 159.90(11) . . ?
C3 Fe1 C25 155.41(11) . . ?
C3 Fe1 C5 67.90(11) . . ?
C3 Fe1 C2 40.22(10) . . ?
C3 Fe1 C4 40.43(11) . . ?
C3 Fe1 C24 118.88(11) . . ?
C3 Fe1 C23 104.62(12) . . ?
C6 N1 C7 120.5(2) . . ?
C26 N2 C27 120.3(2) . . ?
C34 C33 C30 121.1(2) . . ?
C34 C33 C30 120.8(2) 2 . ?
C34 C33 C34 118.1(2) . 2 ?
C31 C30 C33 121.4(2) . . ?
C31 C30 C29 116.9(2) . . ?
C29 C30 C33 121.6(2) . . ?
C33 C34 C33 121.9(2) . 3 ?
C33 C34 H34 119.1 . . ?
C33 C34 H34 119.1 3 . ?
C32 C27 N2 116.4(2) . . ?
C32 C27 C28 118.3(2) . . ?
C28 C27 N2 125.2(2) . . ?
C27 C32 H32 119.8 . . ?
C31 C32 C27 120.4(2) . . ?
C31 C32 H32 119.8 . . ?
C30 C31 H31 118.9 . . ?
C32 C31 C30 122.2(2) . . ?
C32 C31 H31 118.9 . . ?
C14 C13 C14 117.7(3) . 2 ?
C14 C13 C10 121.1(2) . . ?
C14 C13 C10 121.2(2) 2 . ?
C13 C14 C13 122.3(3) . 3 ?
C13 C14 H14 118.9 3 . ?
C13 C14 H14 118.9 . . ?
C11 C10 C13 121.3(2) . . ?
C9 C10 C13 122.2(2) . . ?
C9 C10 C11 116.5(2) . . ?
C12 C7 N1 117.2(2) . . ?
C12 C7 C8 117.9(2) . . ?
C8 C7 N1 124.9(2) . . ?
C6 C1 Fe1 126.84(17) . . ?
C5 C1 Fe1 68.88(14) . . ?
C5 C1 C6 126.2(2) . . ?
C2 C1 Fe1 69.22(14) . . ?
C2 C1 C6 127.0(2) . . ?
C2 C1 C5 106.8(2) . . ?
C25 C21 Fe1 69.16(13) . . ?
C25 C21 C26 126.6(2) . . ?
C26 C21 Fe1 124.45(18) . . ?
C22 C21 Fe1 69.15(14) . . ?
C22 C21 C25 107.4(2) . . ?
C22 C21 C26 126.0(2) . . ?
C10 C11 H11 119.2 . . ?
C12 C11 C10 121.6(2) . . ?
C12 C11 H11 119.2 . . ?
N1 C6 C1 121.6(2) . . ?
N1 C6 H6 119.2 . . ?
C1 C6 H6 119.2 . . ?
C7 C12 H12 119.4 . . ?
C11 C12 C7 121.1(2) . . ?
C11 C12 H12 119.4 . . ?
Fe1 C25 H25 126.1 . . ?
C21 C25 Fe1 69.61(14) . . ?
C21 C25 H25 126.1 . . ?
C24 C25 Fe1 69.74(15) . . ?
C24 C25 C21 107.7(2) . . ?
C24 C25 H25 126.1 . . ?
Fe1 C5 H5 125.6 . . ?
C1 C5 Fe1 70.36(14) . . ?
C1 C5 H5 126.0 . . ?
C4 C5 Fe1 69.68(15) . . ?
C4 C5 C1 108.1(2) . . ?
C4 C5 H5 126.0 . . ?
N2 C26 C21 120.8(2) . . ?
N2 C26 H26 119.6 . . ?
C21 C26 H26 119.6 . . ?
Fe1 C22 H22 125.6 . . ?
C21 C22 Fe1 70.12(14) . . ?
C21 C22 H22 126.1 . . ?
C23 C22 Fe1 69.76(15) . . ?
C23 C22 C21 107.8(2) . . ?
C23 C22 H22 126.1 . . ?
C30 C29 H29 119.4 . . ?
C28 C29 C30 121.3(2) . . ?
C28 C29 H29 119.4 . . ?
Fe1 C2 H2 126.0 . . ?
C1 C2 Fe1 70.52(14) . . ?
C1 C2 H2 125.7 . . ?
C3 C2 Fe1 69.37(15) . . ?
C3 C2 C1 108.6(2) . . ?
C3 C2 H2 125.7 . . ?
C27 C28 H28 119.6 . . ?
C29 C28 C27 120.9(2) . . ?
C29 C28 H28 119.6 . . ?
Fe1 C4 H4 126.0 . . ?
C5 C4 Fe1 70.12(14) . . ?
C5 C4 H4 125.9 . . ?
C5 C4 C3 108.2(2) . . ?
C3 C4 Fe1 69.58(15) . . ?
C3 C4 H4 125.9 . . ?
Fe1 C24 H24 126.3 . . ?
C25 C24 Fe1 69.74(15) . . ?
C25 C24 H24 125.9 . . ?
C23 C24 Fe1 69.67(15) . . ?
C23 C24 C25 108.2(2) . . ?
C23 C24 H24 125.9 . . ?
C10 C9 H9 119.2 . . ?
C8 C9 C10 121.7(2) . . ?
C8 C9 H9 119.2 . . ?
Fe1 C23 H23 126.4 . . ?
C22 C23 Fe1 69.60(15) . . ?
C22 C23 H23 125.6 . . ?
C24 C23 Fe1 70.03(15) . . ?
C24 C23 C22 108.9(3) . . ?
C24 C23 H23 125.6 . . ?
Fe1 C3 H3 125.3 . . ?
C2 C3 Fe1 70.41(15) . . ?
C2 C3 C4 108.2(2) . . ?
C2 C3 H3 125.9 . . ?
C4 C3 Fe1 69.99(15) . . ?
C4 C3 H3 125.9 . . ?
C7 C8 H8 119.4 . . ?
C9 C8 C7 121.2(2) . . ?
C9 C8 H8 119.4 . . ?

loop_
_geom_bond_atom_site_label_1
_geom_bond_atom_site_label_2
_geom_bond_distance
_geom_bond_site_symmetry_2
_geom_bond_publ_flag
Fe1 C1 2.069(2) . ?
Fe1 C21 2.050(2) . ?
Fe1 C25 2.044(2) . ?
Fe1 C5 2.050(3) . ?
Fe1 C22 2.037(2) . ?
Fe1 C2 2.052(2) . ?
Fe1 C4 2.044(2) . ?
Fe1 C24 2.044(3) . ?
Fe1 C23 2.039(3) . ?
Fe1 C3 2.038(3) . ?
N1 C7 1.421(3) . ?
N1 C6 1.270(3) . ?
N2 C27 1.415(3) . ?
N2 C26 1.273(3) . ?
C33 C30 1.486(3) . ?
C33 C34 1.394(3) 2 ?
C33 C34 1.390(3) . ?
C30 C31 1.388(3) . ?
C30 C29 1.398(3) . ?
C34 H34 0.9300 . ?
C27 C32 1.386(3) . ?
C27 C28 1.391(3) . ?
C32 H32 0.9300 . ?
C32 C31 1.380(3) . ?
C31 H31 0.9300 . ?
C13 C14 1.392(3) 2 ?
C13 C14 1.392(3) . ?
C13 C10 1.488(3) . ?
C14 H14 0.9300 . ?
C10 C11 1.400(3) . ?
C10 C9 1.397(3) . ?
C7 C12 1.383(3) . ?
C7 C8 1.386(3) . ?
C1 C6 1.459(3) . ?
C1 C5 1.435(3) . ?
C1 C2 1.418(3) . ?
C21 C25 1.441(3) . ?
C21 C26 1.450(3) . ?
C21 C22 1.422(3) . ?
C11 H11 0.9300 . ?
C11 C12 1.382(3) . ?
C6 H6 0.9300 . ?
C12 H12 0.9300 . ?
C25 H25 0.9300 . ?
C25 C24 1.416(4) . ?
C5 H5 0.9300 . ?
C5 C4 1.407(4) . ?
C26 H26 0.9300 . ?
C22 H22 0.9300 . ?
C22 C23 1.416(3) . ?
C29 H29 0.9300 . ?
C29 C28 1.380(3) . ?
C2 H2 0.9300 . ?
C2 C3 1.407(4) . ?
C28 H28 0.9300 . ?
C4 H4 0.9300 . ?
C4 C3 1.411(4) . ?
C24 H24 0.9300 . ?
C24 C23 1.407(4) . ?
C9 H9 0.9300 . ?
C9 C8 1.379(3) . ?
C23 H23 0.9300 . ?
C3 H3 0.9300 . ?
C8 H8 0.9300 . ?

loop_
_geom_torsion_atom_site_label_1
_geom_torsion_atom_site_label_2
_geom_torsion_atom_site_label_3
_geom_torsion_atom_site_label_4
_geom_torsion
_geom_torsion_site_symmetry_1
_geom_torsion_site_symmetry_2
_geom_torsion_site_symmetry_3
_geom_torsion_site_symmetry_4
_geom_torsion_publ_flag
Fe1 C1 C6 N1 102.0(3) . . . . ?
Fe1 C1 C5 C4 -59.70(18) . . . . ?
Fe1 C1 C2 C3 59.10(18) . . . . ?
Fe1 C21 C25 C24 59.56(17) . . . . ?
Fe1 C21 C26 N2 -89.9(3) . . . . ?
Fe1 C21 C22 C23 -59.81(18) . . . . ?
Fe1 C25 C24 C23 59.26(19) . . . . ?
Fe1 C5 C4 C3 -59.34(19) . . . . ?
Fe1 C22 C23 C24 -59.16(19) . . . . ?
Fe1 C2 C3 C4 60.03(19) . . . . ?
Fe1 C4 C3 C2 -60.30(19) . . . . ?
Fe1 C24 C23 C22 58.90(19) . . . . ?
N1 C7 C12 C11 179.7(2) . . . . ?
N1 C7 C8 C9 -178.3(2) . . . . ?
N2 C27 C32 C31 179.2(2) . . . . ?
N2 C27 C28 C29 -178.5(2) . . . . ?
C33 C30 C31 C32 -179.1(2) . . . . ?
C33 C30 C29 C28 179.5(2) . . . . ?
C30 C33 C34 C33 178.03(15) . . . 3 ?
C30 C29 C28 C27 0.5(4) . . . . ?
C34 C33 C30 C31 21.4(3) 2 . . . ?
C34 C33 C30 C31 -156.7(2) . . . . ?
C34 C33 C30 C29 -157.1(2) 2 . . . ?
C34 C33 C30 C29 24.9(3) . . . . ?
C34 C33 C34 C33 -0.1(5) 2 . . 3 ?
C27 N2 C26 C21 177.8(2) . . . . ?
C27 C32 C31 C30 -1.4(4) . . . . ?
C32 C27 C28 C29 -2.4(4) . . . . ?
C31 C30 C29 C28 1.0(4) . . . . ?
C13 C10 C11 C12 178.1(2) . . . . ?
C13 C10 C9 C8 -177.0(2) . . . . ?
C14 C13 C14 C13 0.0(5) 2 . . 3 ?
C14 C13 C10 C11 -151.3(2) . . . . ?
C14 C13 C10 C11 28.2(3) 2 . . . ?
C14 C13 C10 C9 -152.6(2) 2 . . . ?
C14 C13 C10 C9 27.9(4) . . . . ?
C10 C13 C14 C13 179.45(15) . . . 3 ?
C10 C11 C12 C7 -1.2(4) . . . . ?
C10 C9 C8 C7 -1.0(4) . . . . ?
C7 N1 C6 C1 178.5(2) . . . . ?
C1 C5 C4 Fe1 60.13(17) . . . . ?
C1 C5 C4 C3 0.8(3) . . . . ?
C1 C2 C3 Fe1 -59.82(18) . . . . ?
C1 C2 C3 C4 0.2(3) . . . . ?
C21 C25 C24 Fe1 -59.48(17) . . . . ?
C21 C25 C24 C23 -0.2(3) . . . . ?
C21 C22 C23 Fe1 60.04(18) . . . . ?
C21 C22 C23 C24 0.9(3) . . . . ?
C11 C10 C9 C8 2.3(4) . . . . ?
C6 N1 C7 C12 142.7(2) . . . . ?
C6 N1 C7 C8 -40.3(4) . . . . ?
C6 C1 C5 Fe1 -120.9(2) . . . . ?
C6 C1 C5 C4 179.4(2) . . . . ?
C6 C1 C2 Fe1 121.1(3) . . . . ?
C6 C1 C2 C3 -179.8(2) . . . . ?
C12 C7 C8 C9 -1.4(4) . . . . ?
C25 C21 C26 N2 -178.3(2) . . . . ?
C25 C21 C22 Fe1 58.82(17) . . . . ?
C25 C21 C22 C23 -1.0(3) . . . . ?
C25 C24 C23 Fe1 -59.31(18) . . . . ?
C25 C24 C23 C22 -0.4(3) . . . . ?
C5 C1 C6 N1 -168.6(2) . . . . ?
C5 C1 C2 Fe1 -58.84(17) . . . . ?
C5 C1 C2 C3 0.3(3) . . . . ?
C5 C4 C3 Fe1 59.68(18) . . . . ?
C5 C4 C3 C2 -0.6(3) . . . . ?
C26 N2 C27 C32 158.5(2) . . . . ?
C26 N2 C27 C28 -25.3(4) . . . . ?
C26 C21 C25 Fe1 118.1(3) . . . . ?
C26 C21 C25 C24 177.7(2) . . . . ?
C26 C21 C22 Fe1 -118.1(2) . . . . ?
C26 C21 C22 C23 -178.0(2) . . . . ?
C22 C21 C25 Fe1 -58.81(17) . . . . ?
C22 C21 C25 C24 0.8(3) . . . . ?
C22 C21 C26 N2 -2.0(4) . . . . ?
C29 C30 C31 C32 -0.5(4) . . . . ?
C2 C1 C6 N1 11.4(4) . . . . ?
C2 C1 C5 Fe1 59.06(17) . . . . ?
C2 C1 C5 C4 -0.6(3) . . . . ?
C28 C27 C32 C31 2.8(4) . . . . ?
C9 C10 C11 C12 -1.2(4) . . . . ?
C8 C7 C12 C11 2.5(4) . . . . ?

loop_
_platon_squeeze_void_nr
_platon_squeeze_void_average_x
_platon_squeeze_void_average_y
_platon_squeeze_void_average_z
_platon_squeeze_void_volume
_platon_squeeze_void_count_electrons
_platon_squeeze_void_content
1 0.333 0.167 0.167 224 62 benzene
2 0.833 0.167 0.167 223 62 benzene
3 0.833 0.667 0.167 223 62 benzene
4 0.333 0.667 0.167 216 52 dichloromethane
5 0.500 -0.000 0.500 226 62 benzene
6 0.500 0.500 0.500 227 62 benzene
7 1.000 0.500 0.500 224 61 benzene
8 -0.000 -0.000 0.500 209 52 dichloromethane
9 0.167 0.333 0.833 223 62 benzene
10 0.167 0.833 0.833 222 62 benzene
11 0.667 0.833 0.833 224 62 benzene
12 0.667 0.333 0.833 215 52 dichloromethane
